data_7250876
loop_
_publ_author_name
'Zhu, Yin-Hua'
'Yang, Jian-Bo'
'Zhou, Jiu Lin'
'Ji, Yong-Qi'
'Mei, Hua'
'Xu, Yan'

_publ_section_title
;
 Chiral chlorophyll-inspired clusters steering electron transfer for
 enhanced CO2 photoreduction
;
_journal_issue 40
_journal_name_full 'Green Chemistry'
_journal_page_first 12778
_journal_page_last 12784
_journal_paper_doi 10.1039/D5GC03034J
_journal_volume 27
_journal_year 2025
_chemical_formula_moiety 'O40 P V0.423 W11.577, 2(C24 H29 Co N9 O3), 4(O)'
_chemical_formula_sum 'C48 H72 Co2 N18 O51 P V0.5 W11.5'
_chemical_formula_weight 4005.81
_space_group_crystal_system triclinic
_space_group_IT_number 1
_space_group_name_Hall 'P 1'
_space_group_name_H-M_alt 'P 1'
_atom_sites_solution_hydrogens geom
_audit_creation_date 2025-03-11
_audit_creation_method
;
Olex2 1.5
(compiled 2021.12.09 svn.r5202d8cf for OlexSys, GUI svn.r6439)
;
_audit_update_record
;
2025-03-11 deposited with the CCDC.	2025-09-19 downloaded from the CCDC.
;
_cell_angle_alpha 111.705(2)
_cell_angle_beta 96.855(2)
_cell_angle_gamma 111.816(2)
_cell_formula_units_Z 1
_cell_length_a 12.0693(2)
_cell_length_b 13.8600(2)
_cell_length_c 16.1859(3)
_cell_measurement_reflns_used 28758
_cell_measurement_temperature 193(2)
_cell_measurement_theta_max 29.576
_cell_measurement_theta_min 1.904
_cell_volume 2229.56(9)
_computing_cell_refinement 'SAINT (Bruker, 2005)'
_computing_data_collection 'APEX2 (Bruker, 2005)'
_computing_data_reduction SAINT
_computing_molecular_graphics 'Olex2 1.5 (Dolomanov et al., 2009)'
_computing_publication_material 'Olex2 1.5 (Dolomanov et al., 2009)'
_computing_structure_refinement 'SHELXL 2018/3 (Sheldrick, 2015)'
_computing_structure_solution 'SHELXT 2018/2 (Sheldrick, 2018)'
_diffrn_ambient_temperature 193.00
_diffrn_measured_fraction_theta_full 1.000
_diffrn_measured_fraction_theta_max 0.800
_diffrn_measurement_device_type 'Bruker Apex2 CCD'
_diffrn_measurement_method '\w scans'
_diffrn_radiation_type MoK\a
_diffrn_radiation_wavelength 0.71073
_diffrn_reflns_av_R_equivalents 0.0424
_diffrn_reflns_av_unetI/netI 0.0598
_diffrn_reflns_Laue_measured_fraction_full 1.000
_diffrn_reflns_Laue_measured_fraction_max 0.800
_diffrn_reflns_limit_h_max 16
_diffrn_reflns_limit_h_min -16
_diffrn_reflns_limit_k_max 18
_diffrn_reflns_limit_k_min -18
_diffrn_reflns_limit_l_max 22
_diffrn_reflns_limit_l_min -21
_diffrn_reflns_number 28758
_diffrn_reflns_point_group_measured_fraction_full 0.842
_diffrn_reflns_point_group_measured_fraction_max 0.632
_diffrn_reflns_theta_full 25.242
_diffrn_reflns_theta_max 29.576
_diffrn_reflns_theta_min 1.904
_exptl_absorpt_coefficient_mu 15.296
_exptl_absorpt_correction_T_max 0.261
_exptl_absorpt_correction_T_min 0.207
_exptl_absorpt_correction_type multi-scan
_exptl_crystal_colour black
_exptl_crystal_density_diffrn 2.983
_exptl_crystal_description block
_exptl_crystal_F_000 1826
_exptl_crystal_size_max 0.15
_exptl_crystal_size_mid 0.13
_exptl_crystal_size_min 0.12
_refine_diff_density_max 2.043
_refine_diff_density_min -2.656
_refine_diff_density_rms 0.277
_refine_ls_abs_structure_details
;
 Flack x determined using 4834 quotients [(I+)-(I-)]/[(I+)+(I-)]
 (Parsons, Flack and Wagner, Acta Cryst. B69 (2013) 249-259).
;
_refine_ls_abs_structure_Flack 0.313(12)
_refine_ls_extinction_method none
_refine_ls_goodness_of_fit_ref 1.018
_refine_ls_hydrogen_treatment constr
_refine_ls_matrix_type full
_refine_ls_number_parameters 1182
_refine_ls_number_reflns 15840
_refine_ls_number_restraints 119
_refine_ls_restrained_S_all 1.016
_refine_ls_R_factor_all 0.0486
_refine_ls_R_factor_gt 0.0437
_refine_ls_shift/su_max 0.002
_refine_ls_shift/su_mean 0.000
_refine_ls_structure_factor_coef Fsqd
_refine_ls_weighting_details 'w=1/[\s^2^(Fo^2^)+(0.0669P)^2^] where P=(Fo^2^+2Fc^2^)/3'
_refine_ls_weighting_scheme calc
_refine_ls_wR_factor_gt 0.1110
_refine_ls_wR_factor_ref 0.1136
_reflns_Friedel_coverage 0.581
_reflns_Friedel_fraction_full 0.685
_reflns_Friedel_fraction_max 0.464
_reflns_number_gt 14205
_reflns_number_total 15840
_reflns_threshold_expression 'I > 2\s(I)'
_cod_data_source_file d5gc03034j2.cif
_cod_data_source_block a01_sq
_cod_depositor_comments 'Adding full bibliography for 7250876.cif.'
_cod_original_cell_volume 2229.55(8)
_cod_original_formula_sum 'C48 H72 Co2 N18 O51 P V0.50 W11.50'
_cod_database_code 7250876
_shelx_shelxl_version_number 2018/3
_shelx_space_group_comment
;
The symmetry employed for this shelxl refinement is uniquely defined
by the following loop, which should always be used as a source of
symmetry information in preference to the above space-group names.
They are only intended as comments.
;
_shelx_estimated_absorpt_t_max 0.261
_shelx_estimated_absorpt_t_min 0.207
_exptl_absorpt_special_details '(SADABS; Sheldrick, 2003)'
_olex2_refinement_description
;
1. Fixed Uiso
 At 1.2 times of:
  All C(H) groups, All C(H,H) groups, All N(H) groups, All N(H,H) groups
 At 1.5 times of:
  All C(H,H,H) groups
2. Shared sites
{W11, V1}
{W12, V12}
3. Rigid bond restraints
 C6, C7
 with sigma for 1-2 distances of 0.01 and sigma for 1-3 distances of 0.01
 N18, C46
 with sigma for 1-2 distances of 0.01 and sigma for 1-3 distances of 0.01
4. Uiso/Uaniso restraints and constraints
Uanis(O1B) \\sim Ueq, Uanis(O1) \\sim Ueq, Uanis(O2A) \\sim Ueq, Uanis(O13)
\\sim Ueq, Uanis(O28) \\sim Ueq, Uanis(O29) \\sim Ueq, Uanis(N4) \\sim Ueq,
Uanis(C5) \\sim Ueq, Uanis(C33) \\sim Ueq, Uanis(O4W) \\sim Ueq: with sigma of
0.01 and sigma for terminal atoms of 0.02
Uanis(C16) \\sim Ueq, Uanis(C22) \\sim Ueq, Uanis(O39) \\sim Ueq, Uanis(C37)
\\sim Ueq: with sigma of 0.005 and sigma for terminal atoms of 0.01
Uanis(O37) \\sim Ueq, Uanis(O2) \\sim Ueq: with sigma of 0.002 and sigma for
terminal atoms of 0.004
Uanis(C11) \\sim Ueq, Uanis(C34) \\sim Ueq: with sigma of 0.001 and sigma for
terminal atoms of 0.002
Uanis(O5W) \\sim Ueq: with sigma of 0.0005 and sigma for terminal atoms of 0.001
Uanis(W11) = Uanis(V1)
Uanis(W12) = Uanis(V12)
5. Others
 Sof(V1)=1-FVAR(1)
 Sof(W11)=FVAR(1)
 Sof(V12)=1-FVAR(2)
 Sof(W12)=FVAR(2)
6.a Secondary CH2 refined with riding coordinates:
 C19(H19A,H19B), C18(H18A,H18B), C17(H17A,H17B), C42(H42A,H42B), C43(H43A,
 H43B), C41(H41A,H41B)
6.b Me refined with riding coordinates:
 C10(H10A,H10B,H10C), C11(H11A,H11B,H11C), C34(H34A,H34B,H34C), C35(H35A,H35B,
 H35C)
6.c Aromatic/amide H refined with riding coordinates:
 N6(H6), C15(H15), N15(H15A), C24(H24), C12(H12), N2(H2), C22(H22), C6(H6A),
 C16(H16), C5(H5), C36(H36), C48(H48), N11(H11), C23(H23), C45(H45), C47(H47),
 C46(H46), C13(H13), C29(H29), C28(H28), C7(H7), C39(H39), C37(H37), C21(H21),
 C30(H30), C40(H40)
6.d X=CH2 refined with riding coordinates:
 N16(H16A,H16B), N7(H7A,H7B), N10(H10D,H10E), N1(H1A,H1B)
;
_olex2_submission_special_instructions 'No special instructions were received'

loop_
_space_group_symop_operation_xyz
'x, y, z'

loop_
_atom_site_label
_atom_site_type_symbol
_atom_site_fract_x
_atom_site_fract_y
_atom_site_fract_z
_atom_site_U_iso_or_equiv
_atom_site_adp_type
_atom_site_occupancy
_atom_site_site_symmetry_order
_atom_site_calc_flag
_atom_site_refinement_flags_posn
_atom_site_refinement_flags_adp
_atom_site_refinement_flags_occupancy
_atom_site_disorder_assembly
_atom_site_disorder_group
W1 W -0.79954(7) -0.56256(7) -0.61572(6) 0.02237(19) Uani 1 1 d . . . . .
W2 W -0.65619(8) -0.71125(7) -0.74479(5) 0.02197(19) Uani 1 1 d . . . . .
W3 W -0.40886(8) -0.68409(7) -0.45912(6) 0.0251(2) Uani 1 1 d . . . . .
W4 W -0.73250(7) -0.75532(7) -0.56085(6) 0.02388(19) Uani 1 1 d . . . . .
W5 W -0.40248(7) -0.43264(8) -0.70324(6) 0.0251(2) Uani 1 1 d . . . . .
W6 W -0.54643(8) -0.28623(7) -0.57540(6) 0.02370(19) Uani 1 1 d . . . . .
W7 W -0.33077(8) -0.63852(8) -0.64321(6) 0.0246(2) Uani 1 1 d . . . . .
W8 W -0.24372(9) -0.21841(8) -0.47961(7) 0.0314(2) Uani 1 1 d . . . . .
W9 W -0.55872(8) -0.52389(8) -0.32143(6) 0.0291(2) Uani 1 1 d . . . . .
W10 W -0.17113(8) -0.42164(8) -0.41856(6) 0.0276(2) Uani 1 1 d . . . . .
W11 W -0.62530(9) -0.33279(9) -0.37753(7) 0.0245(4) Uani 0.784(5) 1 d . . P A .
V1 V -0.62530(9) -0.33279(9) -0.37753(7) 0.0245(4) Uani 0.216(5) 1 d . . P A .
W12 W -0.32320(10) -0.26495(9) -0.28290(7) 0.0264(4) Uani 0.794(6) 1 d . . P A 1
V12 V -0.32320(10) -0.26495(9) -0.28290(7) 0.0264(4) Uani 0.206(6) 1 d . . P A 2
Co1 Co -0.9138(2) -1.2638(2) -0.94423(18) 0.0222(6) Uani 1 1 d . . . . .
Co2 Co -0.0651(2) 0.2860(2) -0.08021(18) 0.0229(6) Uani 1 1 d . . . . .
P1 P -0.4844(5) -0.4875(5) -0.5154(4) 0.0067(6) Uani 1 1 d . . . . .
O1B O -0.5796(12) -0.7626(12) -0.5331(9) 0.027(3) Uani 1 1 d . U . . .
O1 O -0.6937(12) -0.4325(11) -0.6308(9) 0.024(3) Uani 1 1 d . U . . .
O2 O -0.5574(12) -0.5711(11) -0.7482(9) 0.024(3) Uani 1 1 d . U . . .
O3 O -0.3229(12) -0.5210(12) -0.6770(10) 0.031(3) Uani 1 1 d . . . . .
O4 O -0.7524(11) -0.4662(11) -0.4886(9) 0.021(3) Uani 1 1 d . . . . .
O5 O -0.5044(12) -0.7158(12) -0.7080(9) 0.026(3) Uani 1 1 d . . . . .
O6 O -0.4539(11) -0.5943(12) -0.3619(9) 0.023(3) Uani 1 1 d . . . . .
O7 O -0.7825(12) -0.6591(11) -0.7326(9) 0.023(3) Uani 1 1 d . . . . .
O8 O -0.2629(11) -0.2931(12) -0.6097(8) 0.023(3) Uani 1 1 d . . . . .
O9 O -0.5745(12) -0.2713(12) -0.4608(9) 0.024(3) Uani 1 1 d . . . . .
O10 O -0.8433(11) -0.6966(11) -0.5945(9) 0.022(3) Uani 1 1 d . . . . .
O11 O -0.2788(11) -0.2021(12) -0.3658(9) 0.022(3) Uani 1 1 d . . . . .
O12 O -0.0209(13) -0.3746(16) -0.3639(11) 0.039(4) Uani 1 1 d . . . . .
O2A O -1.0994(13) -1.4072(13) -1.0378(10) 0.028(3) Uani 1 1 d . U . . .
O13 O -0.6537(12) -0.4393(12) -0.3210(10) 0.024(3) Uani 1 1 d . U . . .
O14 O -0.1747(12) -0.3175(13) -0.4645(9) 0.030(3) Uani 1 1 d . . . . .
O1A O -0.9605(14) -1.3726(13) -0.8721(10) 0.030(3) Uani 1 1 d . . . . .
O15 O -0.6835(11) -0.6452(10) -0.4342(8) 0.021(3) Uani 1 1 d . . . . .
O16 O -0.3648(12) -0.7264(12) -0.5731(10) 0.025(3) Uani 1 1 d . . . . .
O17 O -0.8392(13) -0.8797(13) -0.5660(10) 0.031(3) Uani 1 1 d . . . . .
O18 O -0.7319(11) -0.8074(11) -0.6901(9) 0.024(3) Uani 1 1 d . . . . .
O19 O -0.2295(14) -0.1578(13) -0.1786(10) 0.030(3) Uani 1 1 d . . . . .
O20 O -0.7070(13) -0.2630(14) -0.3306(10) 0.030(3) Uani 1 1 d . . . . .
O21 O -0.4664(12) -0.2390(12) -0.2924(9) 0.023(3) Uani 1 1 d . . . . .
O22 O -0.2272(12) -0.3487(12) -0.3192(9) 0.026(3) Uani 1 1 d . . . . .
O23 O -0.1818(12) -0.5261(11) -0.5427(9) 0.026(3) Uani 1 1 d . . . . .
O24 O -0.6000(15) -0.2019(12) -0.6014(11) 0.033(3) Uani 1 1 d . . . . .
O25 O -0.3678(15) -0.4309(15) -0.8025(11) 0.036(4) Uani 1 1 d . . . . .
O26 O -0.7165(13) -0.8056(13) -0.8597(10) 0.035(4) Uani 1 1 d . . . . .
O27 O -0.6041(14) -0.5686(14) -0.2421(10) 0.034(4) Uani 1 1 d . . . . .
O28 O -0.3772(11) -0.1836(11) -0.5152(9) 0.022(3) Uani 1 1 d . U . . .
O29 O -0.1189(14) -0.0931(13) -0.4515(10) 0.032(3) Uani 1 1 d . U . . .
O31 O -0.4162(11) -0.3839(11) -0.2465(9) 0.024(3) Uani 1 1 d . . . . .
N6 N -1.0811(19) -1.3144(19) -1.1256(13) 0.043(5) Uani 1 1 d . . . . .
H6 H -1.111953 -1.306755 -1.173565 0.051 Uiso 1 1 calc R U . . .
N16 N -0.0715(17) 0.4306(17) -0.2717(13) 0.032(4) Uani 1 1 d . . . . .
H16A H -0.003805 0.497184 -0.250424 0.038 Uiso 1 1 calc R U . . .
H16B H -0.128706 0.406020 -0.323614 0.038 Uiso 1 1 calc R U . . .
O32 O -0.3891(14) -0.7813(13) -0.4265(11) 0.031(3) Uani 1 1 d . . . . .
C15 C -1.015(2) -1.0035(19) -0.7698(15) 0.031(5) Uani 1 1 d . . . . .
H15 H -0.974470 -0.920836 -0.738541 0.037 Uiso 1 1 calc R U . . .
N8 N -1.0066(17) -1.1763(16) -0.8667(11) 0.026(4) Uani 1 1 d . . . . .
O1W O -0.8290(14) -1.3667(14) -1.0198(11) 0.036(4) Uani 1 1 d . . . . .
O2W O -0.1500(16) 0.3930(14) -0.0072(12) 0.037(4) Uani 1 1 d . . . . .
O3W O -1.407(3) -1.672(3) -1.118(3) 0.129(12) Uani 1 1 d . . . . .
O4W O 0.460(5) 0.705(5) 0.149(4) 0.23(2) Uani 1 1 d . U . . .
O5W O -0.169(3) 0.412(3) 0.180(2) 0.094(8) Uani 1 1 d . U . . .
O6W O 0.176(2) -0.365(2) -0.2094(17) 0.084(8) Uani 1 1 d . . . . .
N7 N -1.2596(18) -1.4763(19) -1.1668(14) 0.043(5) Uani 1 1 d . . . . .
H7A H -1.308187 -1.534279 -1.157422 0.052 Uiso 1 1 calc R U . . .
H7B H -1.286392 -1.467376 -1.215218 0.052 Uiso 1 1 calc R U . . .
O33 O -0.2442(12) -0.5628(12) -0.4028(10) 0.028(3) Uani 1 1 d . . . . .
O34 O -0.4956(11) -0.3465(10) -0.6849(9) 0.020(3) Uani 1 1 d . . . . .
O35 O -0.9443(12) -0.5775(13) -0.6536(10) 0.026(3) Uani 1 1 d . . . . .
N15 N -0.1967(16) 0.2719(15) -0.2616(11) 0.026(4) Uani 1 1 d . . . . .
H15A H -0.251274 0.248485 -0.314525 0.031 Uiso 1 1 calc R U . . .
O36 O -0.2758(13) -0.7129(13) -0.7203(11) 0.034(4) Uani 1 1 d . . . . .
C24 C -0.9179(18) -0.709(2) -0.3793(17) 0.034(5) Uani 1 1 d . . . . .
H24 H -0.853443 -0.697635 -0.331499 0.041 Uiso 1 1 calc R U . . .
O4A O -0.0105(13) 0.3955(13) -0.1507(10) 0.031(3) Uani 1 1 d . . . . .
N13 N -0.2231(18) 0.1315(16) -0.0900(15) 0.033(4) Uani 1 1 d . . . . .
C1 C -0.8809(19) -1.3460(18) -0.8034(14) 0.023(4) Uani 1 1 d . . . . .
C12 C -1.118(2) -1.236(2) -0.8573(16) 0.034(5) Uani 1 1 d . . . . .
H12 H -1.154562 -1.318644 -0.885648 0.041 Uiso 1 1 calc R U . . .
N5 N -0.9651(17) -1.2374(16) -1.0658(11) 0.027(4) Uani 1 1 d . . . . .
N14 N -0.2178(18) 0.2118(17) -0.2086(12) 0.031(4) Uani 1 1 d . . . . .
C19 C -1.236(2) -0.947(2) -0.5435(17) 0.036(5) Uani 1 1 d . . . . .
H19A H -1.306766 -0.937440 -0.571070 0.043 Uiso 1 1 calc R U . . .
H19B H -1.260386 -0.979345 -0.499822 0.043 Uiso 1 1 calc R U . . .
N2 N -0.7736(17) -1.2420(18) -0.7652(13) 0.032(4) Uani 1 1 d . . . . .
H2 H -0.721303 -1.214119 -0.710019 0.039 Uiso 1 1 calc R U . . .
C20 C -1.125(2) -0.8300(19) -0.4909(16) 0.030(5) Uani 1 1 d . . . . .
N9 N -0.9054(17) -0.6243(19) -0.4044(14) 0.036(5) Uani 1 1 d . . . . .
O37 O -0.3898(10) -0.5353(10) -0.5112(8) 0.017(2) Uani 1 1 d . U . . .
C25 C -0.087(2) 0.3686(19) -0.2263(15) 0.026(5) Uani 1 1 d . . . . .
C10 C -0.556(2) -1.029(3) -0.7050(18) 0.055(8) Uani 1 1 d . . . . .
H10A H -0.492594 -0.958470 -0.703458 0.083 Uiso 1 1 calc R U . . .
H10B H -0.590435 -1.006715 -0.652867 0.083 Uiso 1 1 calc R U . . .
H10C H -0.518682 -1.078630 -0.699923 0.083 Uiso 1 1 calc R U . . .
C22 C -1.000(2) -0.636(2) -0.4672(15) 0.032(5) Uani 1 1 d . U . . .
H22 H -0.989448 -0.574524 -0.483058 0.039 Uiso 1 1 calc R U . . .
C6 C -0.562(2) -0.934(2) -0.9389(16) 0.031(5) Uani 1 1 d . U . . .
H6A H -0.491786 -0.875373 -0.941469 0.037 Uiso 1 1 calc R U . . .
N10 N 0.2775(16) 0.489(2) 0.1387(15) 0.045(5) Uani 1 1 d . . . . .
H10D H 0.325196 0.548647 0.130587 0.054 Uiso 1 1 calc R U . . .
H10E H 0.305808 0.477674 0.185150 0.054 Uiso 1 1 calc R U . . .
N3 N -0.7551(17) -1.1872(16) -0.8177(13) 0.032(4) Uani 1 1 d . . . . .
C3 C -0.6598(19) -1.094(2) -0.7954(16) 0.032(5) Uani 1 1 d . . . . .
C16 C -0.959(2) -1.0621(19) -0.8253(15) 0.027(5) Uani 1 1 d . U . . .
H16 H -0.883971 -1.017747 -0.833773 0.032 Uiso 1 1 calc R U . . .
N4 N -0.7587(16) -1.1100(15) -0.9357(12) 0.021(4) Uani 1 1 d . U . . .
C5 C -0.554(2) -0.9597(19) -0.8616(16) 0.031(5) Uani 1 1 d . U . . .
H5 H -0.481330 -0.915838 -0.808985 0.037 Uiso 1 1 calc R U . . .
N1 N -0.8996(18) -1.4146(18) -0.7581(13) 0.033(4) Uani 1 1 d . . . . .
H1A H -0.970031 -1.478727 -0.778752 0.039 Uiso 1 1 calc R U . . .
H1B H -0.841196 -1.394488 -0.708346 0.039 Uiso 1 1 calc R U . . .
C36 C -0.021(2) 0.082(2) -0.2064(16) 0.035(5) Uani 1 1 d . . . . .
H36 H -0.104516 0.037223 -0.209601 0.042 Uiso 1 1 calc R U . . .
N17 N 0.0339(18) 0.1982(16) -0.1537(13) 0.031(4) Uani 1 1 d . . . . .
C48 C -0.029(2) -0.263(2) -0.6367(17) 0.042(6) Uani 1 1 d . . . . .
H48 H -0.095912 -0.275682 -0.683228 0.050 Uiso 1 1 calc R U . . .
C33 C 0.165(2) 0.418(2) 0.0823(15) 0.031(5) Uani 1 1 d . U . . .
C44 C 0.1679(19) -0.137(2) -0.5280(14) 0.028(5) Uani 1 1 d . . . . .
C32 C -0.100(2) 0.179(2) 0.0550(15) 0.039(6) Uani 1 1 d . . . . .
N11 N 0.0939(19) 0.3309(19) 0.1032(14) 0.042(5) Uani 1 1 d . . . . .
H11 H 0.122020 0.325087 0.152958 0.050 Uiso 1 1 calc R U . . .
C2 C -1.146(2) -1.4024(19) -1.1081(14) 0.026(5) Uani 1 1 d . . . . .
C23 C -1.0261(18) -0.814(2) -0.4242(15) 0.028(5) Uani 1 1 d . . . . .
H23 H -1.033192 -0.875553 -0.409260 0.033 Uiso 1 1 calc R U . . .
N12 N -0.0212(18) 0.2551(16) 0.0427(12) 0.032(4) Uani 1 1 d . . . . .
C45 C 0.160(3) -0.222(2) -0.5030(17) 0.037(6) Uani 1 1 d . . . . .
H45 H 0.225969 -0.209565 -0.456223 0.045 Uiso 1 1 calc R U . . .
C47 C 0.074(2) -0.160(2) -0.5972(18) 0.040(6) Uani 1 1 d . . . . .
H47 H 0.079630 -0.102967 -0.618296 0.048 Uiso 1 1 calc R U . . .
C46 C 0.054(3) -0.326(2) -0.547(2) 0.053(7) Uani 1 1 d . U . . .
H46 H 0.046446 -0.385233 -0.528916 0.063 Uiso 1 1 calc R U . . .
C14 C -1.127(2) -1.063(2) -0.7593(15) 0.034(5) Uani 1 1 d . . . . .
C13 C -1.182(2) -1.182(2) -0.8084(17) 0.037(6) Uani 1 1 d . . . . .
H13 H -1.263150 -1.227551 -0.808480 0.045 Uiso 1 1 calc R U . . .
C29 C -0.429(2) -0.044(2) -0.097(2) 0.049(7) Uani 1 1 d . . . . .
H29 H -0.501012 -0.106693 -0.099863 0.059 Uiso 1 1 calc R U . . .
C26 C -0.3194(18) 0.1159(18) -0.2313(16) 0.032(5) Uani 1 1 d . . . . .
C4 C -0.6551(17) -1.0501(17) -0.8677(14) 0.022(4) Uani 1 1 d . . . . .
C28 C -0.4313(19) -0.0120(18) -0.1642(15) 0.030(5) Uani 1 1 d . . . . .
H28 H -0.505933 -0.048591 -0.213988 0.036 Uiso 1 1 calc R U . . .
C18 C -1.209(3) -1.030(2) -0.6202(16) 0.040(6) Uani 1 1 d . . . . .
H18A H -1.279667 -1.109281 -0.645279 0.048 Uiso 1 1 calc R U . . .
H18B H -1.133189 -1.032939 -0.592853 0.048 Uiso 1 1 calc R U . . .
C7 C -0.669(3) -0.993(2) -1.0072(19) 0.045(6) Uani 1 1 d . U . . .
H7 H -0.675680 -0.972997 -1.057089 0.054 Uiso 1 1 calc R U . . .
C8 C -0.770(2) -1.083(2) -1.0074(19) 0.040(6) Uani 1 1 d . . . . .
C27 C -0.3269(19) 0.0735(19) -0.1621(14) 0.026(5) Uani 1 1 d . . . . .
C17 C -1.191(2) -0.999(2) -0.7021(18) 0.041(6) Uani 1 1 d . . . . .
H17A H -1.272745 -1.020613 -0.742300 0.049 Uiso 1 1 calc R U . . .
H17B H -1.138939 -0.914297 -0.677059 0.049 Uiso 1 1 calc R U . . .
C9 C -0.891(2) -1.153(2) -1.0793(19) 0.043(6) Uani 1 1 d . . . . .
C39 C 0.208(3) 0.207(3) -0.207(2) 0.053(7) Uani 1 1 d . . . . .
H39 H 0.290479 0.253888 -0.204253 0.063 Uiso 1 1 calc R U . . .
C31 C -0.218(2) 0.1056(19) -0.0186(16) 0.032(5) Uani 1 1 d . . . . .
C11 C -0.929(3) -1.126(2) -1.1595(19) 0.055(7) Uani 1 1 d . U . . .
H11A H -0.857898 -1.058596 -1.156150 0.082 Uiso 1 1 calc R U . . .
H11B H -0.952204 -1.193424 -1.219314 0.082 Uiso 1 1 calc R U . . .
H11C H -0.999716 -1.108378 -1.154008 0.082 Uiso 1 1 calc R U . . .
O38 O -0.6124(10) -0.5856(10) -0.5809(8) 0.017(2) Uani 1 1 d . . . . .
C37 C 0.040(2) 0.028(2) -0.2554(15) 0.031(5) Uani 1 1 d . U . . .
H37 H 0.002023 -0.054791 -0.286572 0.037 Uiso 1 1 calc R U . . .
C42 C 0.237(2) 0.063(2) -0.3985(17) 0.039(6) Uani 1 1 d . . . . .
H42A H 0.301042 0.144414 -0.373743 0.047 Uiso 1 1 calc R U . . .
H42B H 0.156584 0.058113 -0.427131 0.047 Uiso 1 1 calc R U . . .
C38 C 0.157(3) 0.089(2) -0.2610(15) 0.039(6) Uani 1 1 d . . . . .
O39 O -0.4951(10) -0.4328(10) -0.4196(7) 0.013(2) Uani 1 1 d . U . . .
O40 O -0.4414(10) -0.3988(10) -0.5541(7) 0.014(2) Uani 1 1 d . . . . .
O3A O 0.1178(13) 0.4286(13) 0.0143(10) 0.026(3) Uani 1 1 d . . . . .
C21 C -1.109(2) -0.735(2) -0.5078(18) 0.037(6) Uani 1 1 d . . . . .
H21 H -1.176483 -0.739812 -0.548662 0.045 Uiso 1 1 calc R U . . .
C43 C 0.272(2) -0.013(2) -0.4744(17) 0.043(6) Uani 1 1 d . . . . .
H43A H 0.348197 -0.014027 -0.446313 0.051 Uiso 1 1 calc R U . . .
H43B H 0.290213 0.021328 -0.518114 0.051 Uiso 1 1 calc R U . . .
C30 C -0.319(2) 0.014(2) -0.0196(16) 0.037(6) Uani 1 1 d . . . . .
H30 H -0.315073 -0.009045 0.028800 0.044 Uiso 1 1 calc R U . . .
N18 N -0.040(2) -0.346(2) -0.6135(19) 0.056(6) Uani 1 1 d . U . . .
C34 C -0.076(2) 0.160(2) 0.1412(18) 0.049(6) Uani 1 1 d . U . . .
H34A H -0.149965 0.095592 0.137115 0.073 Uiso 1 1 calc R U . . .
H34B H -0.004370 0.142690 0.145140 0.073 Uiso 1 1 calc R U . . .
H34C H -0.056983 0.231357 0.196917 0.073 Uiso 1 1 calc R U . . .
C40 C 0.146(2) 0.260(2) -0.1563(17) 0.039(6) Uani 1 1 d . . . . .
H40 H 0.183925 0.342099 -0.122632 0.046 Uiso 1 1 calc R U . . .
C35 C -0.420(2) 0.053(2) -0.3262(18) 0.042(6) Uani 1 1 d . . . . .
H35A H -0.487995 -0.016081 -0.330057 0.063 Uiso 1 1 calc R U . . .
H35B H -0.452737 0.105774 -0.332791 0.063 Uiso 1 1 calc R U . . .
H35C H -0.382727 0.030196 -0.376268 0.063 Uiso 1 1 calc R U . . .
C41 C 0.224(3) 0.036(2) -0.3207(17) 0.043(6) Uani 1 1 d . . . . .
H41A H 0.308625 0.061871 -0.280979 0.052 Uiso 1 1 calc R U . . .
H41B H 0.178836 -0.049921 -0.345197 0.052 Uiso 1 1 calc R U . . .

loop_
_atom_site_aniso_label
_atom_site_aniso_U_11
_atom_site_aniso_U_22
_atom_site_aniso_U_33
_atom_site_aniso_U_23
_atom_site_aniso_U_13
_atom_site_aniso_U_12
W1 0.0176(4) 0.0256(5) 0.0237(4) 0.0134(4) 0.0019(3) 0.0084(3)
W2 0.0230(4) 0.0196(4) 0.0177(4) 0.0064(3) 0.0006(3) 0.0076(3)
W3 0.0239(4) 0.0226(4) 0.0301(5) 0.0156(4) -0.0002(3) 0.0106(4)
W4 0.0201(4) 0.0167(4) 0.0306(4) 0.0128(4) 0.0035(3) 0.0032(3)
W5 0.0232(4) 0.0293(5) 0.0219(4) 0.0146(4) 0.0051(3) 0.0082(4)
W6 0.0255(4) 0.0205(4) 0.0258(4) 0.0134(3) 0.0008(3) 0.0101(3)
W7 0.0234(4) 0.0253(5) 0.0264(4) 0.0116(4) 0.0066(3) 0.0125(4)
W8 0.0270(4) 0.0249(5) 0.0363(5) 0.0157(4) 0.0051(4) 0.0050(4)
W9 0.0267(4) 0.0339(5) 0.0261(4) 0.0170(4) 0.0053(4) 0.0103(4)
W10 0.0206(4) 0.0323(5) 0.0319(5) 0.0190(4) 0.0031(3) 0.0108(4)
W11 0.0264(6) 0.0234(6) 0.0240(6) 0.0104(4) 0.0074(4) 0.0119(5)
V1 0.0264(6) 0.0234(6) 0.0240(6) 0.0104(4) 0.0074(4) 0.0119(5)
W12 0.0288(6) 0.0235(6) 0.0208(6) 0.0092(4) 0.0016(4) 0.0082(5)
V12 0.0288(6) 0.0235(6) 0.0208(6) 0.0092(4) 0.0016(4) 0.0082(5)
Co1 0.0253(13) 0.0183(14) 0.0206(13) 0.0097(11) -0.0009(10) 0.0088(11)
Co2 0.0256(13) 0.0180(13) 0.0181(13) 0.0086(11) -0.0038(10) 0.0055(11)
P1 0.0048(14) 0.0058(15) 0.0097(15) 0.0057(12) -0.0009(12) 0.0012(12)
O1B 0.021(6) 0.026(7) 0.029(6) 0.011(5) 0.000(5) 0.009(5)
O1 0.026(6) 0.020(6) 0.017(6) 0.008(5) -0.005(5) 0.006(5)
O2 0.023(4) 0.024(4) 0.025(4) 0.012(2) 0.003(2) 0.012(3)
O3 0.015(6) 0.023(7) 0.039(8) 0.006(6) 0.006(6) 0.002(6)
O4 0.023(6) 0.017(7) 0.021(6) 0.010(5) 0.006(5) 0.004(5)
O5 0.020(6) 0.030(8) 0.024(7) 0.012(6) 0.004(5) 0.008(6)
O6 0.012(6) 0.029(7) 0.027(7) 0.015(6) 0.003(5) 0.007(5)
O7 0.033(7) 0.023(7) 0.020(6) 0.011(5) 0.009(5) 0.016(6)
O8 0.020(6) 0.029(8) 0.021(6) 0.011(6) 0.004(5) 0.011(6)
O9 0.018(6) 0.028(8) 0.020(6) 0.018(6) -0.003(5) 0.001(6)
O10 0.028(7) 0.022(7) 0.027(7) 0.015(6) 0.009(5) 0.018(6)
O11 0.019(6) 0.037(8) 0.024(7) 0.024(6) 0.013(5) 0.016(6)
O12 0.018(7) 0.050(10) 0.026(8) 0.001(7) 0.000(6) 0.010(7)
O2A 0.025(6) 0.026(7) 0.029(7) 0.014(6) -0.007(5) 0.009(5)
O13 0.018(6) 0.020(6) 0.036(7) 0.020(5) -0.001(5) 0.005(5)
O14 0.029(7) 0.038(9) 0.031(7) 0.018(7) 0.009(6) 0.021(7)
O1A 0.036(8) 0.021(8) 0.030(8) 0.014(6) -0.001(7) 0.012(7)
O15 0.021(6) 0.010(6) 0.021(6) 0.002(5) 0.001(5) 0.003(5)
O16 0.019(6) 0.027(8) 0.030(7) 0.023(6) 0.000(5) 0.002(6)
O17 0.024(7) 0.023(8) 0.032(8) 0.017(6) 0.005(6) -0.006(6)
O18 0.021(6) 0.021(7) 0.032(7) 0.018(6) 0.007(6) 0.008(6)
O19 0.031(7) 0.021(7) 0.021(7) 0.006(6) 0.002(6) -0.001(6)
O20 0.021(7) 0.039(9) 0.035(8) 0.017(7) 0.006(6) 0.018(6)
O21 0.020(6) 0.026(7) 0.019(6) 0.010(6) -0.002(5) 0.010(6)
O22 0.033(7) 0.032(8) 0.025(7) 0.019(6) 0.010(6) 0.020(6)
O23 0.025(7) 0.020(7) 0.026(7) 0.011(6) 0.000(5) 0.004(6)
O24 0.041(8) 0.013(7) 0.033(8) 0.013(6) 0.000(6) 0.004(6)
O25 0.040(8) 0.044(9) 0.032(8) 0.027(7) 0.016(7) 0.014(7)
O26 0.029(8) 0.026(8) 0.028(8) -0.005(6) -0.013(6) 0.014(7)
O27 0.036(8) 0.037(9) 0.026(8) 0.012(7) 0.004(6) 0.016(7)
O28 0.019(6) 0.021(6) 0.027(6) 0.010(5) -0.003(5) 0.011(5)
O29 0.033(7) 0.030(8) 0.032(8) 0.020(7) 0.006(6) 0.009(6)
O31 0.019(6) 0.027(7) 0.025(7) 0.019(6) 0.004(5) 0.005(5)
N6 0.042(11) 0.042(12) 0.026(10) 0.014(9) -0.012(8) 0.010(10)
N16 0.028(9) 0.032(10) 0.038(10) 0.028(9) 0.004(8) 0.005(8)
O32 0.031(7) 0.018(7) 0.039(8) 0.011(6) 0.002(6) 0.010(6)
C15 0.038(12) 0.017(10) 0.029(11) 0.009(8) -0.004(9) 0.010(9)
N8 0.033(9) 0.029(10) 0.016(8) 0.009(7) -0.001(7) 0.018(8)
O1W 0.035(8) 0.033(9) 0.034(9) 0.014(7) -0.001(7) 0.015(7)
O2W 0.049(10) 0.031(9) 0.044(9) 0.018(8) 0.023(8) 0.029(8)
O3W 0.10(2) 0.14(3) 0.20(3) 0.10(3) 0.08(2) 0.07(2)
O4W 0.20(3) 0.22(3) 0.26(3) 0.10(2) 0.12(2) 0.08(2)
O5W 0.094(8) 0.094(8) 0.094(8) 0.042(4) 0.029(3) 0.042(4)
O6W 0.100(17) 0.073(16) 0.082(15) 0.043(13) 0.059(14) 0.023(14)
N7 0.039(11) 0.035(12) 0.037(11) 0.011(9) -0.014(9) 0.010(9)
O33 0.027(7) 0.026(7) 0.032(7) 0.017(6) 0.002(6) 0.011(6)
O34 0.016(6) 0.015(6) 0.025(6) 0.011(5) 0.005(5) 0.000(5)
O35 0.014(6) 0.032(8) 0.028(7) 0.016(6) 0.004(5) 0.006(6)
N15 0.030(9) 0.024(9) 0.018(8) 0.012(7) -0.008(7) 0.007(8)
O36 0.024(7) 0.026(8) 0.049(9) 0.006(7) 0.016(6) 0.018(6)
C24 0.011(9) 0.047(14) 0.048(13) 0.036(12) -0.003(8) 0.006(9)
O4A 0.029(8) 0.028(8) 0.034(8) 0.024(7) -0.004(6) 0.006(7)
N13 0.036(10) 0.017(9) 0.048(11) 0.019(8) 0.011(9) 0.011(8)
C1 0.026(10) 0.019(11) 0.021(10) 0.002(8) 0.007(8) 0.013(9)
C12 0.045(13) 0.022(11) 0.034(12) 0.014(9) 0.010(10) 0.011(10)
N5 0.035(10) 0.028(9) 0.018(8) 0.015(7) -0.003(7) 0.012(8)
N14 0.037(10) 0.036(11) 0.015(8) 0.006(8) 0.005(7) 0.017(9)
C19 0.029(11) 0.039(14) 0.046(14) 0.017(11) 0.019(10) 0.020(11)
N2 0.029(9) 0.040(12) 0.034(10) 0.027(9) 0.003(8) 0.014(9)
C20 0.028(10) 0.021(11) 0.040(12) 0.012(9) 0.015(9) 0.012(9)
N9 0.023(9) 0.050(13) 0.039(11) 0.016(9) 0.009(8) 0.022(9)
O37 0.018(3) 0.017(3) 0.017(3) 0.011(2) 0.002(2) 0.006(2)
C25 0.031(11) 0.023(12) 0.025(11) 0.011(9) 0.004(9) 0.014(10)
C10 0.028(13) 0.08(2) 0.036(14) 0.028(14) -0.018(11) 0.002(13)
C22 0.035(7) 0.032(7) 0.036(7) 0.019(5) 0.016(5) 0.016(5)
C6 0.027(10) 0.027(12) 0.039(12) 0.014(9) 0.019(8) 0.011(9)
N10 0.020(9) 0.054(14) 0.048(12) 0.020(11) -0.014(8) 0.014(9)
N3 0.031(10) 0.020(10) 0.035(10) 0.013(8) -0.010(8) 0.008(8)
C3 0.024(10) 0.027(12) 0.034(12) 0.006(10) -0.004(9) 0.013(9)
C16 0.026(6) 0.024(7) 0.030(7) 0.015(5) 0.005(5) 0.007(5)
N4 0.025(7) 0.017(7) 0.021(7) 0.015(6) 0.003(6) 0.003(6)
C5 0.037(9) 0.021(9) 0.037(9) 0.007(7) 0.011(7) 0.019(7)
N1 0.039(10) 0.038(11) 0.031(10) 0.028(9) 0.002(8) 0.019(9)
C36 0.040(12) 0.024(11) 0.028(11) 0.017(9) -0.010(9) 0.002(9)
N17 0.038(10) 0.020(9) 0.037(10) 0.016(8) 0.009(8) 0.011(8)
C48 0.047(14) 0.044(15) 0.043(14) 0.019(12) 0.024(11) 0.028(13)
C33 0.039(9) 0.026(9) 0.026(9) 0.008(7) 0.002(7) 0.019(8)
C44 0.028(11) 0.046(14) 0.024(10) 0.021(10) 0.014(9) 0.024(10)
C32 0.053(15) 0.038(14) 0.021(10) 0.017(10) 0.007(10) 0.013(12)
N11 0.041(11) 0.044(12) 0.031(10) 0.022(9) -0.017(8) 0.013(10)
C2 0.032(11) 0.022(11) 0.025(10) 0.008(8) 0.006(9) 0.016(9)
C23 0.018(9) 0.029(12) 0.032(11) 0.018(9) 0.000(8) 0.005(9)
N12 0.039(10) 0.023(10) 0.024(9) 0.004(8) -0.004(8) 0.013(9)
C45 0.065(15) 0.039(14) 0.042(13) 0.031(11) 0.037(12) 0.039(13)
C47 0.059(16) 0.034(14) 0.050(15) 0.029(12) 0.040(13) 0.026(12)
C46 0.096(19) 0.055(17) 0.078(17) 0.057(15) 0.073(14) 0.062(17)
C14 0.053(14) 0.036(13) 0.025(11) 0.025(10) 0.009(10) 0.024(12)
C13 0.043(13) 0.025(12) 0.048(14) 0.026(11) 0.020(11) 0.007(10)
C29 0.026(12) 0.030(14) 0.061(17) 0.005(12) 0.008(11) 0.000(10)
C26 0.017(10) 0.018(11) 0.035(12) -0.001(9) 0.001(9) -0.004(8)
C4 0.019(9) 0.017(10) 0.026(10) 0.009(8) 0.007(8) 0.004(8)
C28 0.026(10) 0.020(10) 0.025(10) -0.001(8) 0.007(8) 0.003(8)
C18 0.062(16) 0.029(12) 0.035(12) 0.020(10) 0.025(12) 0.018(12)
C7 0.058(14) 0.029(13) 0.050(14) 0.020(11) 0.019(10) 0.019(11)
C8 0.052(14) 0.020(12) 0.058(16) 0.021(11) 0.026(12) 0.020(11)
C27 0.028(10) 0.028(11) 0.018(10) 0.005(8) -0.003(8) 0.015(9)
C17 0.054(15) 0.034(14) 0.055(15) 0.025(12) 0.023(13) 0.031(12)
C9 0.051(15) 0.041(15) 0.049(14) 0.030(13) 0.007(12) 0.025(13)
C39 0.062(17) 0.050(17) 0.078(19) 0.041(15) 0.040(15) 0.038(15)
C31 0.035(12) 0.021(11) 0.037(12) 0.016(9) 0.006(10) 0.008(9)
C11 0.056(7) 0.055(7) 0.054(7) 0.027(4) 0.015(3) 0.024(4)
O38 0.006(5) 0.017(6) 0.021(6) 0.005(5) -0.001(4) 0.004(5)
C37 0.036(7) 0.029(7) 0.027(7) 0.015(5) 0.000(5) 0.016(5)
C42 0.036(12) 0.031(13) 0.044(14) 0.013(11) 0.009(10) 0.014(11)
C38 0.070(17) 0.039(14) 0.018(10) 0.018(10) 0.007(10) 0.032(13)
O39 0.015(4) 0.016(5) 0.008(4) 0.008(3) 0.000(3) 0.005(4)
O40 0.020(6) 0.016(6) 0.008(5) 0.007(4) 0.010(4) 0.008(5)
O3A 0.026(7) 0.026(8) 0.024(7) 0.017(6) -0.002(6) 0.007(6)
C21 0.030(11) 0.040(14) 0.055(15) 0.030(12) 0.029(11) 0.017(10)
C43 0.040(13) 0.032(13) 0.035(12) 0.008(10) 0.006(10) 0.003(11)
C30 0.064(15) 0.027(12) 0.031(12) 0.027(10) 0.022(11) 0.016(11)
N18 0.049(13) 0.039(13) 0.085(17) 0.028(13) 0.036(11) 0.021(11)
C34 0.050(6) 0.048(6) 0.048(6) 0.024(4) 0.013(3) 0.021(4)
C40 0.046(14) 0.027(12) 0.043(14) 0.013(11) 0.019(11) 0.016(11)
C35 0.028(12) 0.022(12) 0.044(14) 0.013(11) -0.010(10) -0.013(9)
C41 0.075(18) 0.047(16) 0.036(13) 0.031(12) 0.026(13) 0.041(14)

loop_
_atom_type_symbol
_atom_type_description
_atom_type_scat_dispersion_real
_atom_type_scat_dispersion_imag
_atom_type_scat_source
C C 0.0033 0.0016 'International Tables Vol C Tables 4.2.6.8 and 6.1.1.4'
H H 0.0000 0.0000 'International Tables Vol C Tables 4.2.6.8 and 6.1.1.4'
N N 0.0061 0.0033 'International Tables Vol C Tables 4.2.6.8 and 6.1.1.4'
O O 0.0106 0.0060 'International Tables Vol C Tables 4.2.6.8 and 6.1.1.4'
P P 0.1023 0.0942 'International Tables Vol C Tables 4.2.6.8 and 6.1.1.4'
V V 0.3005 0.5294 'International Tables Vol C Tables 4.2.6.8 and 6.1.1.4'
Co Co 0.3494 0.9721 'International Tables Vol C Tables 4.2.6.8 and 6.1.1.4'
W W -0.8490 6.8722 'International Tables Vol C Tables 4.2.6.8 and 6.1.1.4'

loop_
_geom_angle_atom_site_label_1
_geom_angle_atom_site_label_2
_geom_angle_atom_site_label_3
_geom_angle
_geom_angle_site_symmetry_1
_geom_angle_site_symmetry_3
_geom_angle_publ_flag
O1 W1 O7 86.2(6) . . ?
O1 W1 O10 156.7(5) . . ?
O1 W1 O38 85.2(5) . . ?
O4 W1 O1 88.9(5) . . ?
O4 W1 O7 156.8(5) . . ?
O4 W1 O10 91.1(5) . . ?
O4 W1 O38 85.7(5) . . ?
O7 W1 O38 71.3(5) . . ?
O10 W1 O7 84.6(5) . . ?
O10 W1 O38 71.6(5) . . ?
O35 W1 O1 103.6(7) . . ?
O35 W1 O4 102.7(6) . . ?
O35 W1 O7 100.5(6) . . ?
O35 W1 O10 99.2(6) . . ?
O35 W1 O38 167.8(6) . . ?
O2 W2 O7 87.0(5) . . ?
O2 W2 O38 84.2(5) . . ?
O5 W2 O2 86.3(6) . . ?
O5 W2 O7 157.3(6) . . ?
O5 W2 O38 85.9(5) . . ?
O7 W2 O38 71.8(4) . . ?
O18 W2 O2 156.7(6) . . ?
O18 W2 O5 89.9(6) . . ?
O18 W2 O7 87.8(6) . . ?
O18 W2 O38 72.6(5) . . ?
O26 W2 O2 101.3(7) . . ?
O26 W2 O5 104.2(6) . . ?
O26 W2 O7 98.4(6) . . ?
O26 W2 O18 101.9(7) . . ?
O26 W2 O38 168.7(6) . . ?
O1B W3 O16 87.9(6) . . ?
O1B W3 O37 85.6(5) . . ?
O6 W3 O1B 88.3(5) . . ?
O6 W3 O16 155.7(6) . . ?
O6 W3 O37 83.6(5) . . ?
O16 W3 O37 72.2(5) . . ?
O32 W3 O1B 104.5(7) . . ?
O32 W3 O6 104.9(7) . . ?
O32 W3 O16 99.3(7) . . ?
O32 W3 O33 98.8(7) . . ?
O32 W3 O37 166.8(6) . . ?
O33 W3 O1B 156.6(6) . . ?
O33 W3 O6 87.5(6) . . ?
O33 W3 O16 86.6(6) . . ?
O33 W3 O37 71.1(5) . . ?
O1B W4 O10 157.3(6) . . ?
O1B W4 O15 87.2(6) . . ?
O1B W4 O18 87.8(6) . . ?
O1B W4 O38 86.0(5) . . ?
O10 W4 O18 84.9(5) . . ?
O10 W4 O38 71.3(5) . . ?
O15 W4 O10 90.4(5) . . ?
O15 W4 O18 155.3(5) . . ?
O15 W4 O38 83.6(5) . . ?
O17 W4 O1B 103.3(7) . . ?
O17 W4 O10 99.2(7) . . ?
O17 W4 O15 104.1(6) . . ?
O17 W4 O18 100.7(6) . . ?
O17 W4 O38 168.1(6) . . ?
O18 W4 O38 71.9(5) . . ?
O2 W5 O3 86.5(6) . . ?
O2 W5 O40 83.2(5) . . ?
O3 W5 O40 85.3(5) . . ?
O8 W5 O2 155.2(5) . . ?
O8 W5 O3 88.6(6) . . ?
O8 W5 O40 72.1(5) . . ?
O25 W5 O2 104.1(7) . . ?
O25 W5 O3 102.1(7) . . ?
O25 W5 O8 100.7(7) . . ?
O25 W5 O34 100.9(7) . . ?
O25 W5 O40 169.8(7) . . ?
O34 W5 O2 88.0(5) . . ?
O34 W5 O3 156.9(6) . . ?
O34 W5 O8 87.0(5) . . ?
O34 W5 O40 71.8(5) . . ?
O1 W6 O34 87.1(5) . . ?
O1 W6 O40 84.1(5) . . ?
O9 W6 O1 86.5(6) . . ?
O9 W6 O34 155.9(6) . . ?
O9 W6 O40 85.3(5) . . ?
O24 W6 O1 101.6(6) . . ?
O24 W6 O9 104.1(7) . . ?
O24 W6 O28 101.7(6) . . ?
O24 W6 O34 100.0(7) . . ?
O24 W6 O40 169.2(6) . . ?
O28 W6 O1 156.6(5) . . ?
O28 W6 O9 90.5(6) . . ?
O28 W6 O34 86.2(5) . . ?
O28 W6 O40 72.4(5) . . ?
O34 W6 O40 70.8(4) . . ?
O3 W7 O5 86.4(6) . . ?
O3 W7 O16 157.0(6) . . ?
O3 W7 O23 88.3(6) . . ?
O3 W7 O37 84.9(5) . . ?
O5 W7 O16 88.9(6) . . ?
O5 W7 O23 156.6(6) . . ?
O5 W7 O37 85.1(5) . . ?
O16 W7 O37 72.3(5) . . ?
O23 W7 O16 87.2(6) . . ?
O23 W7 O37 71.7(5) . . ?
O36 W7 O3 102.8(7) . . ?
O36 W7 O5 101.6(6) . . ?
O36 W7 O16 100.2(7) . . ?
O36 W7 O23 101.9(7) . . ?
O36 W7 O37 170.0(6) . . ?
O8 W8 O14 87.6(6) . . ?
O8 W8 O28 86.2(5) . . ?
O8 W8 O40 71.3(4) . . ?
O11 W8 O8 157.3(6) . . ?
O11 W8 O14 86.1(6) . . ?
O11 W8 O28 90.2(5) . . ?
O11 W8 O40 86.3(5) . . ?
O14 W8 O28 154.6(6) . . ?
O14 W8 O40 83.8(5) . . ?
O28 W8 O40 70.9(5) . . ?
O29 W8 O8 98.2(7) . . ?
O29 W8 O11 104.4(7) . . ?
O29 W8 O14 104.4(7) . . ?
O29 W8 O28 100.8(7) . . ?
O29 W8 O40 166.7(6) . . ?
O6 W9 O13 157.3(6) . . ?
O6 W9 O39 83.8(5) . . ?
O13 W9 O39 74.1(5) . . ?
O15 W9 O6 85.8(5) . . ?
O15 W9 O13 86.4(6) . . ?
O15 W9 O39 83.0(5) . . ?
O27 W9 O6 103.7(7) . . ?
O27 W9 O13 98.8(7) . . ?
O27 W9 O15 102.2(7) . . ?
O27 W9 O31 101.5(6) . . ?
O27 W9 O39 171.1(6) . . ?
O31 W9 O6 89.0(5) . . ?
O31 W9 O13 89.7(6) . . ?
O31 W9 O15 156.4(5) . . ?
O31 W9 O39 73.5(4) . . ?
O12 W10 O14 106.5(8) . . ?
O12 W10 O22 101.9(7) . . ?
O12 W10 O23 99.5(6) . . ?
O12 W10 O33 98.8(8) . . ?
O12 W10 O37 166.3(7) . . ?
O14 W10 O22 89.3(6) . . ?
O14 W10 O23 88.3(6) . . ?
O14 W10 O33 154.6(6) . . ?
O14 W10 O37 84.0(5) . . ?
O22 W10 O23 158.2(6) . . ?
O22 W10 O33 88.1(6) . . ?
O22 W10 O37 86.8(5) . . ?
O23 W10 O33 84.8(6) . . ?
O23 W10 O37 71.4(5) . . ?
O33 W10 O37 70.6(5) . . ?
O4 W11 O13 85.9(5) . . ?
O4 W11 O39 84.1(4) . . ?
O9 W11 O4 84.6(5) . . ?
O9 W11 O13 156.8(6) . . ?
O9 W11 O39 85.7(5) . . ?
O13 W11 O39 72.2(5) . . ?
O20 W11 O4 102.0(6) . . ?
O20 W11 O9 102.4(7) . . ?
O20 W11 O13 100.3(7) . . ?
O20 W11 O21 102.4(6) . . ?
O20 W11 O39 170.2(6) . . ?
O21 W11 O4 155.7(5) . . ?
O21 W11 O9 90.9(6) . . ?
O21 W11 O13 89.1(6) . . ?
O21 W11 O39 71.7(5) . . ?
O11 W12 O21 89.3(5) . . ?
O11 W12 O22 88.5(6) . . ?
O11 W12 O31 156.1(6) . . ?
O11 W12 O39 85.9(5) . . ?
O19 W12 O11 104.0(7) . . ?
O19 W12 O21 101.8(7) . . ?
O19 W12 O22 102.0(7) . . ?
O19 W12 O31 99.9(7) . . ?
O19 W12 O39 167.8(6) . . ?
O21 W12 O22 155.9(6) . . ?
O21 W12 O31 85.7(6) . . ?
O21 W12 O39 70.8(5) . . ?
O22 W12 O31 86.5(6) . . ?
O22 W12 O39 85.1(5) . . ?
O31 W12 O39 70.4(4) . . ?
O11 V12 O21 89.3(5) . . ?
O11 V12 O22 88.5(6) . . ?
O11 V12 O31 156.1(6) . . ?
O19 V12 O11 104.0(7) . . ?
O19 V12 O21 101.8(7) . . ?
O19 V12 O22 102.0(7) . . ?
O19 V12 O31 99.9(7) . . ?
O21 V12 O22 155.9(6) . . ?
O21 V12 O31 85.7(6) . . ?
O22 V12 O31 86.5(6) . . ?
O2A Co1 N3 148.7(7) . . ?
O1A Co1 O2A 77.6(6) . . ?
O1A Co1 N5 148.2(6) . . ?
O1A Co1 N3 71.2(6) . . ?
O1A Co1 N4 140.5(6) . . ?
N8 Co1 O2A 88.6(6) . . ?
N8 Co1 O1A 86.1(7) . . ?
N8 Co1 O1W 174.3(7) . . ?
N8 Co1 N5 94.5(7) . . ?
N8 Co1 N3 91.6(7) . . ?
N8 Co1 N4 97.5(7) . . ?
O1W Co1 O2A 88.5(6) . . ?
O1W Co1 O1A 88.4(6) . . ?
O1W Co1 N5 89.2(7) . . ?
O1W Co1 N3 88.3(7) . . ?
O1W Co1 N4 87.8(7) . . ?
N5 Co1 O2A 70.7(6) . . ?
N5 Co1 N3 140.4(7) . . ?
N5 Co1 N4 71.0(7) . . ?
N4 Co1 O2A 141.5(6) . . ?
N4 Co1 N3 69.4(7) . . ?
O2W Co2 N13 88.8(7) . . ?
O2W Co2 N14 88.5(7) . . ?
O2W Co2 N12 90.2(7) . . ?
O2W Co2 O3A 87.8(6) . . ?
O4A Co2 O2W 87.9(6) . . ?
O4A Co2 N13 141.8(7) . . ?
O4A Co2 N14 71.4(7) . . ?
O4A Co2 N12 148.5(6) . . ?
O4A Co2 O3A 76.3(5) . . ?
N13 Co2 N12 69.5(7) . . ?
N14 Co2 N13 70.4(8) . . ?
N14 Co2 N12 139.9(8) . . ?
N17 Co2 O2W 173.2(7) . . ?
N17 Co2 O4A 86.0(7) . . ?
N17 Co2 N13 97.9(7) . . ?
N17 Co2 N14 92.5(7) . . ?
N17 Co2 N12 93.4(7) . . ?
N17 Co2 O3A 87.8(6) . . ?
O3A Co2 N13 141.6(7) . . ?
O3A Co2 N14 147.6(7) . . ?
O3A Co2 N12 72.2(6) . . ?
O37 P1 O38 110.3(7) . . ?
O37 P1 O40 109.0(7) . . ?
O38 P1 O40 108.0(7) . . ?
O39 P1 O37 109.1(7) . . ?
O39 P1 O38 109.3(7) . . ?
O39 P1 O40 111.1(7) . . ?
W4 O1B W3 147.5(8) . . ?
W1 O1 W6 146.8(7) . . ?
W2 O2 W5 150.0(7) . . ?
W7 O3 W5 149.0(7) . . ?
W1 O4 W11 148.8(7) . . ?
W2 O5 W7 150.5(8) . . ?
W3 O6 W9 150.2(7) . . ?
W2 O7 W1 126.1(7) . . ?
W8 O8 W5 127.2(7) . . ?
W6 O9 W11 152.4(8) . . ?
W1 O10 W4 127.1(7) . . ?
W12 O11 W8 150.0(8) . . ?
V12 O11 W8 150.0(8) . . ?
C2 O2A Co1 117.8(14) . . ?
W9 O13 W11 123.6(7) . . ?
W10 O14 W8 150.1(8) . . ?
C1 O1A Co1 117.3(14) . . ?
W4 O15 W9 151.4(7) . . ?
W3 O16 W7 126.4(8) . . ?
W2 O18 W4 126.1(7) . . ?
W11 O21 W12 130.2(7) . . ?
W11 O21 V12 130.2(7) . . ?
W10 O22 W12 144.7(7) . . ?
W10 O22 V12 144.7(7) . . ?
W7 O23 W10 126.8(7) . . ?
W6 O28 W8 128.1(7) . . ?
W9 O31 W12 127.0(7) . . ?
W9 O31 V12 127.0(7) . . ?
N5 N6 H6 121.6 . . ?
C2 N6 H6 121.6 . . ?
C2 N6 N5 116.7(19) . . ?
H16A N16 H16B 120.0 . . ?
C25 N16 H16A 120.0 . . ?
C25 N16 H16B 120.0 . . ?
C16 C15 H15 119.4 . . ?
C14 C15 H15 119.4 . . ?
C14 C15 C16 121(2) . . ?
C12 N8 Co1 121.3(15) . . ?
C16 N8 Co1 122.3(15) . . ?
C16 N8 C12 116.4(19) . . ?
H7A N7 H7B 120.0 . . ?
C2 N7 H7A 120.0 . . ?
C2 N7 H7B 120.0 . . ?
W3 O33 W10 128.2(7) . . ?
W5 O34 W6 127.2(7) . . ?
N14 N15 H15A 122.4 . . ?
C25 N15 H15A 122.4 . . ?
C25 N15 N14 115.2(16) . . ?
N9 C24 H24 120.4 . . ?
N9 C24 C23 119.2(19) . . ?
C23 C24 H24 120.4 . . ?
C25 O4A Co2 118.7(14) . . ?
C27 N13 Co2 119.7(16) . . ?
C31 N13 Co2 118.9(16) . . ?
C31 N13 C27 121(2) . . ?
O1A C1 N2 121(2) . . ?
O1A C1 N1 121(2) . . ?
N1 C1 N2 118.5(19) . . ?
N8 C12 H12 118.6 . . ?
N8 C12 C13 123(2) . . ?
C13 C12 H12 118.6 . . ?
N6 N5 Co1 115.5(14) . . ?
C9 N5 Co1 122.5(16) . . ?
C9 N5 N6 122(2) . . ?
N15 N14 Co2 115.5(13) . . ?
C26 N14 Co2 120.4(16) . . ?
C26 N14 N15 124.1(18) . . ?
H19A C19 H19B 107.9 . . ?
C20 C19 H19A 109.2 . . ?
C20 C19 H19B 109.2 . . ?
C20 C19 C18 111.8(19) . . ?
C18 C19 H19A 109.2 . . ?
C18 C19 H19B 109.2 . . ?
C1 N2 H2 122.5 . . ?
N3 N2 C1 114.9(18) . . ?
N3 N2 H2 122.5 . . ?
C23 C20 C19 120(2) . . ?
C21 C20 C19 124(2) . . ?
C21 C20 C23 116(2) . . ?
C24 N9 C22 121(2) . . ?
W7 O37 W3 89.1(4) . . ?
W10 O37 W3 90.1(4) . . ?
W10 O37 W7 90.1(4) . . ?
P1 O37 W3 124.6(6) . . ?
P1 O37 W7 126.1(6) . . ?
P1 O37 W10 125.6(7) . . ?
N16 C25 N15 115.3(19) . . ?
O4A C25 N16 125(2) . . ?
O4A C25 N15 119(2) . . ?
H10A C10 H10B 109.5 . . ?
H10A C10 H10C 109.5 . . ?
H10B C10 H10C 109.5 . . ?
C3 C10 H10A 109.5 . . ?
C3 C10 H10B 109.5 . . ?
C3 C10 H10C 109.5 . . ?
N9 C22 H22 119.7 . . ?
N9 C22 C21 121(2) . . ?
C21 C22 H22 119.7 . . ?
C5 C6 H6A 120.4 . . ?
C7 C6 H6A 120.4 . . ?
C7 C6 C5 119(2) . . ?
H10D N10 H10E 120.0 . . ?
C33 N10 H10D 120.0 . . ?
C33 N10 H10E 120.0 . . ?
N2 N3 Co1 115.0(14) . . ?
C3 N3 Co1 121.4(16) . . ?
C3 N3 N2 123(2) . . ?
N3 C3 C10 124(2) . . ?
N3 C3 C4 114.4(19) . . ?
C4 C3 C10 121(2) . . ?
C15 C16 H16 118.5 . . ?
N8 C16 C15 123(2) . . ?
N8 C16 H16 118.5 . . ?
C4 N4 Co1 122.2(14) . . ?
C4 N4 C8 119.7(19) . . ?
C8 N4 Co1 118.0(15) . . ?
C6 C5 H5 122.1 . . ?
C4 C5 C6 116(2) . . ?
C4 C5 H5 122.1 . . ?
C1 N1 H1A 120.0 . . ?
C1 N1 H1B 120.0 . . ?
H1A N1 H1B 120.0 . . ?
N17 C36 H36 119.3 . . ?
N17 C36 C37 121(2) . . ?
C37 C36 H36 119.3 . . ?
C36 N17 Co2 121.7(16) . . ?
C40 N17 Co2 119.7(16) . . ?
C40 N17 C36 118(2) . . ?
C47 C48 H48 118.8 . . ?
N18 C48 H48 118.8 . . ?
N18 C48 C47 122(3) . . ?
N10 C33 N11 116(2) . . ?
O3A C33 N10 124(2) . . ?
O3A C33 N11 119.7(19) . . ?
C45 C44 C43 123(2) . . ?
C47 C44 C45 118(2) . . ?
C47 C44 C43 119(2) . . ?
N12 C32 C31 116(2) . . ?
N12 C32 C34 123(2) . . ?
C31 C32 C34 121(2) . . ?
C33 N11 H11 121.9 . . ?
N12 N11 C33 116.1(18) . . ?
N12 N11 H11 121.9 . . ?
O2A C2 N6 119.0(19) . . ?
O2A C2 N7 125(2) . . ?
N7 C2 N6 116(2) . . ?
C24 C23 C20 121(2) . . ?
C24 C23 H23 119.4 . . ?
C20 C23 H23 119.4 . . ?
C32 N12 Co2 121.4(16) . . ?
C32 N12 N11 124(2) . . ?
N11 N12 Co2 114.3(15) . . ?
C44 C45 H45 120.8 . . ?
C44 C45 C46 118(2) . . ?
C46 C45 H45 120.8 . . ?
C48 C47 C44 120(2) . . ?
C48 C47 H47 119.9 . . ?
C44 C47 H47 119.9 . . ?
C45 C46 H46 118.9 . . ?
N18 C46 C45 122(2) . . ?
N18 C46 H46 118.9 . . ?
C15 C14 C13 116(2) . . ?
C15 C14 C17 121(2) . . ?
C13 C14 C17 123(2) . . ?
C12 C13 H13 119.8 . . ?
C14 C13 C12 120(2) . . ?
C14 C13 H13 119.8 . . ?
C28 C29 H29 119.8 . . ?
C28 C29 C30 120(2) . . ?
C30 C29 H29 119.8 . . ?
N14 C26 C27 114.9(19) . . ?
N14 C26 C35 122(2) . . ?
C27 C26 C35 123.4(18) . . ?
N4 C4 C3 112.1(17) . . ?
N4 C4 C5 125(2) . . ?
C5 C4 C3 123(2) . . ?
C29 C28 H28 120.0 . . ?
C29 C28 C27 120(2) . . ?
C27 C28 H28 120.0 . . ?
C19 C18 H18A 108.6 . . ?
C19 C18 H18B 108.6 . . ?
C19 C18 C17 114(2) . . ?
H18A C18 H18B 107.6 . . ?
C17 C18 H18A 108.6 . . ?
C17 C18 H18B 108.6 . . ?
C6 C7 H7 119.3 . . ?
C6 C7 C8 121(3) . . ?
C8 C7 H7 119.3 . . ?
N4 C8 C7 119(2) . . ?
N4 C8 C9 116(2) . . ?
C7 C8 C9 125(3) . . ?
N13 C27 C26 114(2) . . ?
N13 C27 C28 121(2) . . ?
C28 C27 C26 124.5(19) . . ?
C14 C17 C18 110.8(19) . . ?
C14 C17 H17A 109.5 . . ?
C14 C17 H17B 109.5 . . ?
C18 C17 H17A 109.5 . . ?
C18 C17 H17B 109.5 . . ?
H17A C17 H17B 108.1 . . ?
N5 C9 C8 112(2) . . ?
N5 C9 C11 124(2) . . ?
C8 C9 C11 124(2) . . ?
C38 C39 H39 118.6 . . ?
C38 C39 C40 123(3) . . ?
C40 C39 H39 118.6 . . ?
N13 C31 C32 114(2) . . ?
N13 C31 C30 121(2) . . ?
C30 C31 C32 126(2) . . ?
C9 C11 H11A 109.5 . . ?
C9 C11 H11B 109.5 . . ?
C9 C11 H11C 109.5 . . ?
H11A C11 H11B 109.5 . . ?
H11A C11 H11C 109.5 . . ?
H11B C11 H11C 109.5 . . ?
W1 O38 W2 90.6(4) . . ?
W4 O38 W1 90.0(4) . . ?
W4 O38 W2 89.4(4) . . ?
P1 O38 W1 125.3(7) . . ?
P1 O38 W2 125.4(6) . . ?
P1 O38 W4 125.0(7) . . ?
C36 C37 H37 119.1 . . ?
C36 C37 C38 122(2) . . ?
C38 C37 H37 119.1 . . ?
H42A C42 H42B 107.3 . . ?
C43 C42 H42A 108.1 . . ?
C43 C42 H42B 108.1 . . ?
C41 C42 H42A 108.1 . . ?
C41 C42 H42B 108.1 . . ?
C41 C42 C43 117(2) . . ?
C39 C38 C37 114(2) . . ?
C39 C38 C41 121(3) . . ?
C37 C38 C41 124(2) . . ?
W9 O39 W11 89.4(3) . . ?
W9 O39 W12 89.1(3) . . ?
W11 O39 W12 87.3(3) . . ?
P1 O39 W9 127.8(7) . . ?
P1 O39 W11 125.5(6) . . ?
P1 O39 W12 125.4(6) . . ?
W5 O40 W6 90.0(4) . . ?
W5 O40 W8 89.3(3) . . ?
W6 O40 W8 88.5(4) . . ?
P1 O40 W5 126.9(6) . . ?
P1 O40 W6 126.1(6) . . ?
P1 O40 W8 124.2(6) . . ?
C33 O3A Co2 116.7(14) . . ?
C20 C21 H21 119.4 . . ?
C22 C21 C20 121(2) . . ?
C22 C21 H21 119.4 . . ?
C44 C43 H43A 109.2 . . ?
C44 C43 H43B 109.2 . . ?
C42 C43 C44 112(2) . . ?
C42 C43 H43A 109.2 . . ?
C42 C43 H43B 109.2 . . ?
H43A C43 H43B 107.9 . . ?
C29 C30 H30 121.6 . . ?
C31 C30 C29 117(2) . . ?
C31 C30 H30 121.6 . . ?
C48 N18 C46 118(2) . . ?
C32 C34 H34A 109.5 . . ?
C32 C34 H34B 109.5 . . ?
C32 C34 H34C 109.5 . . ?
H34A C34 H34B 109.5 . . ?
H34A C34 H34C 109.5 . . ?
H34B C34 H34C 109.5 . . ?
N17 C40 C39 121(2) . . ?
N17 C40 H40 119.4 . . ?
C39 C40 H40 119.4 . . ?
C26 C35 H35A 109.5 . . ?
C26 C35 H35B 109.5 . . ?
C26 C35 H35C 109.5 . . ?
H35A C35 H35B 109.5 . . ?
H35A C35 H35C 109.5 . . ?
H35B C35 H35C 109.5 . . ?
C42 C41 C38 115(2) . . ?
C42 C41 H41A 108.6 . . ?
C42 C41 H41B 108.6 . . ?
C38 C41 H41A 108.6 . . ?
C38 C41 H41B 108.6 . . ?
H41A C41 H41B 107.5 . . ?

loop_
_geom_bond_atom_site_label_1
_geom_bond_atom_site_label_2
_geom_bond_distance
_geom_bond_site_symmetry_2
_geom_bond_publ_flag
W1 O1 1.905(14) . ?
W1 O4 1.862(12) . ?
W1 O7 1.959(12) . ?
W1 O10 1.907(13) . ?
W1 O35 1.689(13) . ?
W1 O38 2.426(10) . ?
W2 O2 1.890(14) . ?
W2 O5 1.889(13) . ?
W2 O7 1.916(13) . ?
W2 O18 1.886(13) . ?
W2 O26 1.694(14) . ?
W2 O38 2.432(11) . ?
W3 O1B 1.909(13) . ?
W3 O6 1.891(13) . ?
W3 O16 1.922(14) . ?
W3 O32 1.699(15) . ?
W3 O33 1.886(13) . ?
W3 O37 2.449(12) . ?
W4 O1B 1.896(13) . ?
W4 O10 1.925(12) . ?
W4 O15 1.899(12) . ?
W4 O17 1.690(14) . ?
W4 O18 1.946(13) . ?
W4 O38 2.425(12) . ?
W5 O2 1.919(13) . ?
W5 O3 1.940(15) . ?
W5 O8 1.917(13) . ?
W5 O25 1.714(15) . ?
W5 O34 1.895(13) . ?
W5 O40 2.421(10) . ?
W6 O1 1.916(13) . ?
W6 O9 1.876(13) . ?
W6 O24 1.679(15) . ?
W6 O28 1.867(12) . ?
W6 O34 1.939(12) . ?
W6 O40 2.433(11) . ?
W7 O3 1.876(16) . ?
W7 O5 1.901(13) . ?
W7 O16 1.924(13) . ?
W7 O23 1.911(13) . ?
W7 O36 1.678(13) . ?
W7 O37 2.445(11) . ?
W8 O8 1.911(12) . ?
W8 O11 1.891(12) . ?
W8 O14 1.920(14) . ?
W8 O28 1.929(12) . ?
W8 O29 1.673(15) . ?
W8 O40 2.459(11) . ?
W9 O6 1.904(12) . ?
W9 O13 1.919(13) . ?
W9 O15 1.902(12) . ?
W9 O27 1.684(16) . ?
W9 O31 1.864(12) . ?
W9 O39 2.401(10) . ?
W10 O12 1.676(15) . ?
W10 O14 1.864(14) . ?
W10 O22 1.905(13) . ?
W10 O23 1.949(13) . ?
W10 O33 1.952(14) . ?
W10 O37 2.432(11) . ?
W11 O4 1.943(12) . ?
W11 O9 1.891(13) . ?
W11 O13 1.958(13) . ?
W11 O20 1.681(14) . ?
W11 O21 1.860(12) . ?
W11 O39 2.455(11) . ?
W12 O11 1.879(12) . ?
W12 O19 1.666(14) . ?
W12 O21 1.892(13) . ?
W12 O22 1.922(13) . ?
W12 O31 1.956(12) . ?
W12 O39 2.474(10) . ?
V12 O11 1.879(12) . ?
V12 O19 1.666(14) . ?
V12 O21 1.892(13) . ?
V12 O22 1.922(13) . ?
V12 O31 1.956(12) . ?
Co1 O2A 2.217(15) . ?
Co1 O1A 2.187(15) . ?
Co1 N8 2.125(18) . ?
Co1 O1W 2.162(16) . ?
Co1 N5 2.191(16) . ?
Co1 N3 2.221(18) . ?
Co1 N4 2.196(17) . ?
Co2 O2W 2.184(15) . ?
Co2 O4A 2.181(15) . ?
Co2 N13 2.212(19) . ?
Co2 N14 2.206(18) . ?
Co2 N17 2.161(19) . ?
Co2 N12 2.228(19) . ?
Co2 O3A 2.198(14) . ?
P1 O37 1.524(12) . ?
P1 O38 1.530(12) . ?
P1 O39 1.499(12) . ?
P1 O40 1.533(12) . ?
O2A C2 1.24(3) . ?
O1A C1 1.21(2) . ?
N6 H6 0.8800 . ?
N6 N5 1.36(3) . ?
N6 C2 1.33(3) . ?
N16 H16A 0.8800 . ?
N16 H16B 0.8800 . ?
N16 C25 1.30(3) . ?
C15 H15 0.9500 . ?
C15 C16 1.39(3) . ?
C15 C14 1.37(3) . ?
N8 C12 1.36(3) . ?
N8 C16 1.32(3) . ?
N7 H7A 0.8800 . ?
N7 H7B 0.8800 . ?
N7 C2 1.32(3) . ?
N15 H15A 0.8800 . ?
N15 N14 1.38(3) . ?
N15 C25 1.35(3) . ?
C24 H24 0.9500 . ?
C24 N9 1.34(3) . ?
C24 C23 1.39(3) . ?
O4A C25 1.27(3) . ?
N13 C27 1.34(3) . ?
N13 C31 1.33(3) . ?
C1 N2 1.38(3) . ?
C1 N1 1.37(3) . ?
C12 H12 0.9500 . ?
C12 C13 1.38(3) . ?
N5 C9 1.30(3) . ?
N14 C26 1.31(3) . ?
C19 H19A 0.9900 . ?
C19 H19B 0.9900 . ?
C19 C20 1.50(3) . ?
C19 C18 1.52(3) . ?
N2 H2 0.8800 . ?
N2 N3 1.32(3) . ?
C20 C23 1.39(3) . ?
C20 C21 1.39(3) . ?
N9 C22 1.35(3) . ?
C10 H10A 0.9800 . ?
C10 H10B 0.9800 . ?
C10 H10C 0.9800 . ?
C10 C3 1.50(3) . ?
C22 H22 0.9500 . ?
C22 C21 1.36(3) . ?
C6 H6A 0.9500 . ?
C6 C5 1.42(3) . ?
C6 C7 1.33(4) . ?
N10 H10D 0.8800 . ?
N10 H10E 0.8800 . ?
N10 C33 1.30(3) . ?
N3 C3 1.26(3) . ?
C3 C4 1.50(3) . ?
C16 H16 0.9500 . ?
N4 C4 1.30(3) . ?
N4 C8 1.35(3) . ?
C5 H5 0.9500 . ?
C5 C4 1.35(3) . ?
N1 H1A 0.8800 . ?
N1 H1B 0.8800 . ?
C36 H36 0.9500 . ?
C36 N17 1.35(3) . ?
C36 C37 1.36(3) . ?
N17 C40 1.32(3) . ?
C48 H48 0.9500 . ?
C48 C47 1.34(4) . ?
C48 N18 1.31(4) . ?
C33 N11 1.39(3) . ?
C33 O3A 1.26(3) . ?
C44 C45 1.36(3) . ?
C44 C47 1.34(3) . ?
C44 C43 1.52(3) . ?
C32 N12 1.23(3) . ?
C32 C31 1.45(3) . ?
C32 C34 1.52(3) . ?
N11 H11 0.8800 . ?
N11 N12 1.35(3) . ?
C23 H23 0.9500 . ?
C45 H45 0.9500 . ?
C45 C46 1.37(4) . ?
C47 H47 0.9500 . ?
C46 H46 0.9500 . ?
C46 N18 1.33(4) . ?
C14 C13 1.38(3) . ?
C14 C17 1.51(3) . ?
C13 H13 0.9500 . ?
C29 H29 0.9500 . ?
C29 C28 1.33(4) . ?
C29 C30 1.43(4) . ?
C26 C27 1.44(3) . ?
C26 C35 1.54(3) . ?
C28 H28 0.9500 . ?
C28 C27 1.36(3) . ?
C18 H18A 0.9900 . ?
C18 H18B 0.9900 . ?
C18 C17 1.56(3) . ?
C7 H7 0.9500 . ?
C7 C8 1.38(3) . ?
C8 C9 1.46(4) . ?
C17 H17A 0.9900 . ?
C17 H17B 0.9900 . ?
C9 C11 1.54(4) . ?
C39 H39 0.9500 . ?
C39 C38 1.37(4) . ?
C39 C40 1.38(3) . ?
C31 C30 1.39(3) . ?
C11 H11A 0.9800 . ?
C11 H11B 0.9800 . ?
C11 H11C 0.9800 . ?
C37 H37 0.9500 . ?
C37 C38 1.38(4) . ?
C42 H42A 0.9900 . ?
C42 H42B 0.9900 . ?
C42 C43 1.51(3) . ?
C42 C41 1.45(3) . ?
C38 C41 1.50(4) . ?
C21 H21 0.9500 . ?
C43 H43A 0.9900 . ?
C43 H43B 0.9900 . ?
C30 H30 0.9500 . ?
C34 H34A 0.9800 . ?
C34 H34B 0.9800 . ?
C34 H34C 0.9800 . ?
C40 H40 0.9500 . ?
C35 H35A 0.9800 . ?
C35 H35B 0.9800 . ?
C35 H35C 0.9800 . ?
C41 H41A 0.9900 . ?
C41 H41B 0.9900 . ?

loop_
_geom_torsion_atom_site_label_1
_geom_torsion_atom_site_label_2
_geom_torsion_atom_site_label_3
_geom_torsion_atom_site_label_4
_geom_torsion
_geom_torsion_site_symmetry_1
_geom_torsion_site_symmetry_2
_geom_torsion_site_symmetry_3
_geom_torsion_site_symmetry_4
_geom_torsion_publ_flag
Co1 O2A C2 N6 2(3) . . . . ?
Co1 O2A C2 N7 -174.8(17) . . . . ?
Co1 O1A C1 N2 10(2) . . . . ?
Co1 O1A C1 N1 -175.3(14) . . . . ?
Co1 N8 C12 C13 -179.2(18) . . . . ?
Co1 N8 C16 C15 -176.0(16) . . . . ?
Co1 N5 C9 C8 3(3) . . . . ?
Co1 N5 C9 C11 -174.4(18) . . . . ?
Co1 N3 C3 C10 171.9(19) . . . . ?
Co1 N3 C3 C4 -9(3) . . . . ?
Co1 N4 C4 C3 -4(2) . . . . ?
Co1 N4 C4 C5 175.5(16) . . . . ?
Co1 N4 C8 C7 -174.1(17) . . . . ?
Co1 N4 C8 C9 6(3) . . . . ?
Co2 O4A C25 N16 174.0(17) . . . . ?
Co2 O4A C25 N15 -2(3) . . . . ?
Co2 N13 C27 C26 4(3) . . . . ?
Co2 N13 C27 C28 -171.3(16) . . . . ?
Co2 N13 C31 C32 -6(3) . . . . ?
Co2 N13 C31 C30 175.7(16) . . . . ?
Co2 N14 C26 C27 6(3) . . . . ?
Co2 N14 C26 C35 -171.9(18) . . . . ?
Co2 N17 C40 C39 -176(2) . . . . ?
O1B W3 O6 W9 -29.0(15) . . . . ?
O1B W3 O33 W10 -5(2) . . . . ?
O1B W4 O15 W9 30.3(15) . . . . ?
O1 W1 O4 W11 -32.0(15) . . . . ?
O1 W6 O9 W11 37.0(16) . . . . ?
O1 W6 O28 W8 3(2) . . . . ?
O2 W2 O5 W7 34.1(15) . . . . ?
O2 W2 O18 W4 7.4(19) . . . . ?
O2 W5 O34 W6 87.2(8) . . . . ?
O3 W5 O34 W6 10.9(18) . . . . ?
O4 W11 O9 W6 -37.2(16) . . . . ?
O4 W11 O21 W12 -8(2) . . . . ?
O4 W11 O21 V12 -8(2) . . . . ?
O5 W2 O2 W5 -29.5(14) . . . . ?
O5 W2 O18 W4 87.7(8) . . . . ?
O5 W7 O3 W5 32.5(15) . . . . ?
O6 W3 O33 W10 -85.2(9) . . . . ?
O6 W9 O31 W12 87.0(9) . . . . ?
O6 W9 O31 V12 87.0(9) . . . . ?
O7 W1 O4 W11 46(2) . . . . ?
O7 W2 O2 W5 128.8(15) . . . . ?
O7 W2 O5 W7 -39(3) . . . . ?
O7 W2 O18 W4 -69.7(8) . . . . ?
O8 W5 O34 W6 -68.5(8) . . . . ?
O8 W8 O11 W12 41(2) . . . . ?
O8 W8 O11 V12 41(2) . . . . ?
O9 W6 O28 W8 85.8(9) . . . . ?
O9 W11 O21 W12 -86.7(10) . . . . ?
O9 W11 O21 V12 -86.7(10) . . . . ?
O10 W1 O4 W11 124.7(14) . . . . ?
O10 W4 O1B W3 55(2) . . . . ?
O10 W4 O15 W9 -127.1(16) . . . . ?
O11 W12 O21 W11 87.4(10) . . . . ?
O11 V12 O21 W11 87.4(10) . . . . ?
O12 W10 O14 W8 -131.2(16) . . . . ?
O13 W9 O31 W12 -70.3(9) . . . . ?
O13 W9 O31 V12 -70.3(9) . . . . ?
O13 W11 O9 W6 29(3) . . . . ?
O13 W11 O21 W12 70.0(10) . . . . ?
O13 W11 O21 V12 70.0(10) . . . . ?
O14 W8 O11 W12 -33.5(14) . . . . ?
O14 W8 O11 V12 -33.5(14) . . . . ?
O1A C1 N2 N3 -12(3) . . . . ?
O15 W4 O1B W3 -29.8(15) . . . . ?
O15 W9 O31 W12 9.8(19) . . . . ?
O15 W9 O31 V12 9.8(19) . . . . ?
O16 W3 O6 W9 52(2) . . . . ?
O16 W3 O33 W10 71.2(9) . . . . ?
O16 W7 O3 W5 -46(3) . . . . ?
O17 W4 O1B W3 -133.6(15) . . . . ?
O17 W4 O15 W9 133.3(16) . . . . ?
O18 W2 O2 W5 51(2) . . . . ?
O18 W2 O5 W7 -122.9(16) . . . . ?
O18 W4 O1B W3 126.0(15) . . . . ?
O18 W4 O15 W9 -48(2) . . . . ?
O19 W12 O11 W8 137.5(14) . . . . ?
O19 W12 O21 W11 -168.4(10) . . . . ?
O19 V12 O11 W8 137.5(14) . . . . ?
O19 V12 O21 W11 -168.4(10) . . . . ?
O20 W11 O9 W6 -138.3(16) . . . . ?
O20 W11 O21 W12 170.4(10) . . . . ?
O20 W11 O21 V12 170.4(10) . . . . ?
O21 W11 O9 W6 118.8(16) . . . . ?
O21 W12 O11 W8 -120.4(14) . . . . ?
O21 V12 O11 W8 -120.4(14) . . . . ?
O22 W10 O14 W8 -29.0(16) . . . . ?
O22 W12 O11 W8 35.5(14) . . . . ?
O22 W12 O21 W11 3(2) . . . . ?
O22 V12 O11 W8 35.5(14) . . . . ?
O22 V12 O21 W11 3(2) . . . . ?
O23 W7 O3 W5 -124.6(16) . . . . ?
O23 W10 O14 W8 129.4(16) . . . . ?
O24 W6 O9 W11 138.0(16) . . . . ?
O24 W6 O28 W8 -169.8(9) . . . . ?
O25 W5 O34 W6 -168.8(8) . . . . ?
O26 W2 O2 W5 -133.2(14) . . . . ?
O26 W2 O5 W7 134.8(16) . . . . ?
O26 W2 O18 W4 -167.9(8) . . . . ?
O27 W9 O31 W12 -169.2(9) . . . . ?
O27 W9 O31 V12 -169.2(9) . . . . ?
O28 W6 O9 W11 -119.8(16) . . . . ?
O28 W8 O11 W12 121.4(14) . . . . ?
O28 W8 O11 V12 121.4(14) . . . . ?
O29 W8 O11 W12 -137.5(14) . . . . ?
O29 W8 O11 V12 -137.5(14) . . . . ?
O31 W12 O11 W8 -43(2) . . . . ?
O31 W12 O21 W11 -69.1(10) . . . . ?
O31 V12 O11 W8 -43(2) . . . . ?
O31 V12 O21 W11 -69.1(10) . . . . ?
N6 N5 C9 C8 -178(2) . . . . ?
N6 N5 C9 C11 4(4) . . . . ?
O32 W3 O6 W9 -133.6(15) . . . . ?
O32 W3 O33 W10 170.1(10) . . . . ?
C15 C14 C13 C12 6(3) . . . . ?
C15 C14 C17 C18 -120(2) . . . . ?
N8 C12 C13 C14 -6(4) . . . . ?
O33 W3 O6 W9 128.0(16) . . . . ?
O33 W10 O14 W8 55(2) . . . . ?
O34 W6 O9 W11 -38(2) . . . . ?
O34 W6 O28 W8 -70.3(9) . . . . ?
O35 W1 O4 W11 -135.6(14) . . . . ?
N15 N14 C26 C27 -174.7(19) . . . . ?
N15 N14 C26 C35 7(3) . . . . ?
O36 W7 O3 W5 133.6(15) . . . . ?
C24 N9 C22 C21 -1(3) . . . . ?
N13 C31 C30 C29 -4(4) . . . . ?
C1 N2 N3 Co1 8(2) . . . . ?
C1 N2 N3 C3 -177(2) . . . . ?
C12 N8 C16 C15 4(3) . . . . ?
N5 N6 C2 O2A 2(3) . . . . ?
N5 N6 C2 N7 180(2) . . . . ?
N14 N15 C25 N16 -174.3(18) . . . . ?
N14 N15 C25 O4A 2(3) . . . . ?
N14 C26 C27 N13 -7(3) . . . . ?
N14 C26 C27 C28 169(2) . . . . ?
C19 C20 C23 C24 175(2) . . . . ?
C19 C20 C21 C22 -171(2) . . . . ?
C19 C18 C17 C14 163(2) . . . . ?
N2 N3 C3 C10 -2(4) . . . . ?
N2 N3 C3 C4 176.9(19) . . . . ?
C20 C19 C18 C17 -68(3) . . . . ?
N9 C24 C23 C20 -4(3) . . . . ?
N9 C22 C21 C20 -4(3) . . . . ?
O37 W3 O6 W9 56.7(15) . . . . ?
O37 W3 O33 W10 -1.1(8) . . . . ?
O37 W7 O3 W5 -52.9(15) . . . . ?
O37 W10 O14 W8 57.8(16) . . . . ?
O37 P1 O38 W1 -179.8(7) . . . . ?
O37 P1 O38 W2 -58.4(10) . . . . ?
O37 P1 O38 W4 60.4(9) . . . . ?
O37 P1 O39 W9 -60.2(9) . . . . ?
O37 P1 O39 W11 177.4(6) . . . . ?
O37 P1 O39 W12 61.5(9) . . . . ?
O37 P1 O40 W5 58.3(9) . . . . ?
O37 P1 O40 W6 -178.4(6) . . . . ?
O37 P1 O40 W8 -61.2(9) . . . . ?
C25 N15 N14 Co2 -1(2) . . . . ?
C25 N15 N14 C26 180(2) . . . . ?
C10 C3 C4 N4 -173(2) . . . . ?
C10 C3 C4 C5 8(3) . . . . ?
C6 C5 C4 C3 176.3(19) . . . . ?
C6 C5 C4 N4 -3(3) . . . . ?
C6 C7 C8 N4 0(4) . . . . ?
C6 C7 C8 C9 -180(2) . . . . ?
N10 C33 N11 N12 -178(2) . . . . ?
N10 C33 O3A Co2 173.0(18) . . . . ?
N3 C3 C4 N4 8(3) . . . . ?
N3 C3 C4 C5 -171(2) . . . . ?
C16 C15 C14 C13 -1(3) . . . . ?
C16 C15 C14 C17 -178(2) . . . . ?
C16 N8 C12 C13 1(3) . . . . ?
N4 C8 C9 N5 -6(3) . . . . ?
N4 C8 C9 C11 171(2) . . . . ?
C5 C6 C7 C8 -4(4) . . . . ?
N1 C1 N2 N3 172.7(19) . . . . ?
C36 N17 C40 C39 -4(4) . . . . ?
C36 C37 C38 C39 6(3) . . . . ?
C36 C37 C38 C41 -174(2) . . . . ?
N17 C36 C37 C38 -7(3) . . . . ?
C33 N11 N12 Co2 2(3) . . . . ?
C33 N11 N12 C32 -174(2) . . . . ?
C44 C45 C46 N18 1(3) . . . . ?
C32 C31 C30 C29 178(2) . . . . ?
N11 C33 O3A Co2 -11(3) . . . . ?
C2 N6 N5 Co1 -5(3) . . . . ?
C2 N6 N5 C9 176(2) . . . . ?
C23 C24 N9 C22 5(3) . . . . ?
C23 C20 C21 C22 5(3) . . . . ?
N12 C32 C31 N13 1(3) . . . . ?
N12 C32 C31 C30 179(2) . . . . ?
C45 C44 C47 C48 4(3) . . . . ?
C45 C44 C43 C42 -90(3) . . . . ?
C45 C46 N18 C48 -1(3) . . . . ?
C47 C48 N18 C46 2(4) . . . . ?
C47 C44 C45 C46 -3(3) . . . . ?
C47 C44 C43 C42 83(3) . . . . ?
C14 C15 C16 N8 -4(3) . . . . ?
C13 C14 C17 C18 64(3) . . . . ?
C29 C28 C27 N13 -4(3) . . . . ?
C29 C28 C27 C26 -180(2) . . . . ?
C4 N4 C8 C7 1(3) . . . . ?
C4 N4 C8 C9 -178(2) . . . . ?
C28 C29 C30 C31 1(4) . . . . ?
C18 C19 C20 C23 -78(3) . . . . ?
C18 C19 C20 C21 99(3) . . . . ?
C7 C6 C5 C4 5(3) . . . . ?
C7 C8 C9 N5 175(2) . . . . ?
C7 C8 C9 C11 -8(4) . . . . ?
C8 N4 C4 C3 -179(2) . . . . ?
C8 N4 C4 C5 0(3) . . . . ?
C27 N13 C31 C32 -178(2) . . . . ?
C27 N13 C31 C30 3(4) . . . . ?
C17 C14 C13 C12 -178(2) . . . . ?
C39 C38 C41 C42 -68(3) . . . . ?
C31 N13 C27 C26 177(2) . . . . ?
C31 N13 C27 C28 1(3) . . . . ?
C31 C32 N12 Co2 4(3) . . . . ?
C31 C32 N12 N11 -180(2) . . . . ?
O38 W1 O4 W11 53.3(14) . . . . ?
O38 W2 O2 W5 56.8(14) . . . . ?
O38 W2 O5 W7 -50.3(15) . . . . ?
O38 W2 O18 W4 1.9(7) . . . . ?
O38 W4 O1B W3 54.0(15) . . . . ?
O38 W4 O15 W9 -55.9(15) . . . . ?
O38 P1 O37 W3 -60.0(9) . . . . ?
O38 P1 O37 W7 58.7(10) . . . . ?
O38 P1 O37 W10 -179.7(7) . . . . ?
O38 P1 O39 W9 60.5(9) . . . . ?
O38 P1 O39 W11 -62.0(9) . . . . ?
O38 P1 O39 W12 -177.8(7) . . . . ?
O38 P1 O40 W5 -61.5(9) . . . . ?
O38 P1 O40 W6 61.9(9) . . . . ?
O38 P1 O40 W8 179.0(6) . . . . ?
C37 C36 N17 Co2 177.5(16) . . . . ?
C37 C36 N17 C40 5(3) . . . . ?
C37 C38 C41 C42 112(3) . . . . ?
C38 C39 C40 N17 4(4) . . . . ?
O39 W9 O31 W12 3.2(7) . . . . ?
O39 W9 O31 V12 3.2(7) . . . . ?
O39 W11 O9 W6 47.2(16) . . . . ?
O39 W11 O21 W12 -1.5(8) . . . . ?
O39 W11 O21 V12 -1.5(8) . . . . ?
O39 W12 O11 W8 -49.7(14) . . . . ?
O39 W12 O21 W11 1.5(8) . . . . ?
O39 P1 O37 W3 60.1(9) . . . . ?
O39 P1 O37 W7 178.8(7) . . . . ?
O39 P1 O37 W10 -59.6(9) . . . . ?
O39 P1 O38 W1 60.2(10) . . . . ?
O39 P1 O38 W2 -178.4(7) . . . . ?
O39 P1 O38 W4 -59.6(9) . . . . ?
O39 P1 O40 W5 178.6(6) . . . . ?
O39 P1 O40 W6 -58.0(9) . . . . ?
O39 P1 O40 W8 59.1(9) . . . . ?
O40 W5 O34 W6 3.7(6) . . . . ?
O40 W6 O9 W11 -47.4(16) . . . . ?
O40 W6 O28 W8 0.8(7) . . . . ?
O40 W8 O11 W12 50.5(14) . . . . ?
O40 W8 O11 V12 50.5(14) . . . . ?
O40 P1 O37 W3 -178.4(6) . . . . ?
O40 P1 O37 W7 -59.7(9) . . . . ?
O40 P1 O37 W10 61.9(9) . . . . ?
O40 P1 O38 W1 -60.9(9) . . . . ?
O40 P1 O38 W2 60.5(9) . . . . ?
O40 P1 O38 W4 179.4(6) . . . . ?
O40 P1 O39 W9 179.6(6) . . . . ?
O40 P1 O39 W11 57.1(9) . . . . ?
O40 P1 O39 W12 -58.7(9) . . . . ?
O3A C33 N11 N12 5(3) . . . . ?
C21 C20 C23 C24 -1(3) . . . . ?
C43 C44 C45 C46 170(2) . . . . ?
C43 C44 C47 C48 -170(2) . . . . ?
C43 C42 C41 C38 -164(2) . . . . ?
C30 C29 C28 C27 3(4) . . . . ?
N18 C48 C47 C44 -3(4) . . . . ?
C34 C32 N12 Co2 -176.0(18) . . . . ?
C34 C32 N12 N11 0(4) . . . . ?
C34 C32 C31 N13 -179(2) . . . . ?
C34 C32 C31 C30 0(4) . . . . ?
C40 C39 C38 C37 -4(4) . . . . ?
C40 C39 C38 C41 176(2) . . . . ?
C35 C26 C27 N13 171(2) . . . . ?
C35 C26 C27 C28 -13(4) . . . . ?
C41 C42 C43 C44 68(3) . . . . ?
